data_2001229
loop_
_publ_author_name
'Peeters, O. M.'
'Blaton, N. M.'
'De Ranter, C. J.'

_publ_section_title
;
 Structure and absolute configuration of
 (--)-\a-[(2-acetyl-5-methylphenyl)amino]-2,6-dichlorobenzeneacetamide
;
_journal_issue 11
_journal_name_full 'Acta Crystallographica Section C'
_journal_page_first 1961
_journal_page_last 1963
_journal_paper_doi 10.1107/S0108270193004780
_journal_volume 49
_journal_year 1993
_chemical_formula_analytical 'C17 H16 Cl2 N2 O2'
_chemical_formula_moiety 'C17 H16 Cl2 N2 O2'
_chemical_formula_sum 'C17 H16 Cl2 N2 O2'
_chemical_formula_weight 351.23
_chemical_name_systematic
;
(-)-\a-[(2-acetyl-5-methylphenyl)amino]-2,6-dichlorobenzeneacetamide
;
_space_group_crystal_system orthorhombic
_space_group_IT_number 19
_space_group_name_Hall 'P 2ac 2ab'
_space_group_name_H-M_alt 'P 21 21 21'
_cell_angle_alpha 90.00000
_cell_angle_beta 90.00000
_cell_angle_gamma 90.00000
_cell_formula_units_Z 4
_cell_length_a 7.3416(8)
_cell_length_b 10.3924(8)
_cell_length_c 21.509(2)
_cell_measurement_reflns_used 24
_cell_measurement_temperature 293
_cell_measurement_theta_max 45.00
_cell_measurement_theta_min 42.00
_cell_volume 1641.1(3)
_computing_cell_refinement 'P3/PC (Siemens, 1989a)'
_computing_data_collection 'P3/PC (Siemens, 1989a)'
_computing_data_reduction 'XDISK (Siemens, 1989b)'
_computing_molecular_graphics 'PLUTO (Motherwell & Clegg, 1978)'
_computing_publication_material 'PARST (Nardelli, 1983)'
_computing_structure_refinement ' NRCVAX (Gabe, Le Page, Charland, Lee & White, 1989)'
_computing_structure_solution 'DIRDIF92 (Beurskens et al., 1992)'
_diffrn_ambient_temperature 293
_diffrn_measurement_device 'Siemens P4 four-circle diffractometer   '
_diffrn_measurement_method '\w/2\q scan                             '
_diffrn_radiation_monochromator 'parallel mounted graphite 002           '
_diffrn_radiation_source 'fine focus Siemens Cu tube'
_diffrn_radiation_type 'Cu K\a'
_diffrn_radiation_wavelength 1.54184
_diffrn_reflns_av_R_equivalents .043
_diffrn_reflns_limit_h_max 8
_diffrn_reflns_limit_h_min 0
_diffrn_reflns_limit_k_max 11
_diffrn_reflns_limit_k_min 0
_diffrn_reflns_limit_l_max 23
_diffrn_reflns_limit_l_min -23
_diffrn_reflns_number 5026
_diffrn_reflns_reduction_process
;
Decay, Lp and absorption corrected intensities were averaged, except
for Friedel pairs.
;
_diffrn_reflns_theta_max 57.47
_diffrn_standards_decay_% <3
_diffrn_standards_interval_count 50
_diffrn_standards_interval_time XX
_diffrn_standards_number 3
_exptl_absorpt_coefficient_mu 3.7091
_exptl_absorpt_correction_T_max .164
_exptl_absorpt_correction_T_min .062
_exptl_absorpt_correction_type 'empirical (XEMP, Siemens, 1989c)'
_exptl_crystal_colour colourless
_exptl_crystal_density_diffrn 1.422
_exptl_crystal_density_meas 1.42
_exptl_crystal_density_method 'flotation in CCl~4~/n-heptane'
_exptl_crystal_description prism
_exptl_crystal_F_000 728
_exptl_crystal_size_max .84
_exptl_crystal_size_mid .49
_exptl_crystal_size_min .38
_refine_diff_density_max .24
_refine_diff_density_min -.20
_refine_ls_abs_structure_details
;
The Bijvoet coefficient was 0.9315 (6) for the 217 most significant Bijvoet
pairs
;
_refine_ls_extinction_coef 2.2(2)
_refine_ls_extinction_method 'Zachariasen (1967) and Larson (1970)'
_refine_ls_goodness_of_fit_obs .94
_refine_ls_hydrogen_treatment noref
_refine_ls_matrix_type full
_refine_ls_number_parameters 209
_refine_ls_number_reflns 2234
_refine_ls_R_factor_all .0334
_refine_ls_R_factor_obs .0333
_refine_ls_shift/esd_max .014
_refine_ls_structure_factor_coef F
_refine_ls_weighting_details 'w = 1/[\s^2^(F) + 0.00400F^2^]'
_refine_ls_weighting_scheme calc
_refine_ls_wR_factor_all .0775
_refine_ls_wR_factor_obs .0575
_reflns_number_observed 2234
_reflns_number_total 2244
_reflns_observed_criterion I>3.0\s(I)
_cod_data_source_file na1041.cif
_cod_data_source_block Y
_cod_depositor_comments
;
 Updating space group information and adding the symmetry operation list.

 Antanas Vaitkus,
 2018-06-18

The following automatic conversions were performed:
'_symmetry_cell_setting' value 'Orthorhombic' changed to 'orthorhombic'
according to '/home/saulius/struct/CIF-dictionaries/cif_core.dic'
dictionary named 'cif_core.dic' version 2.4.1 from 2010-06-29.

Automatic conversion script
Id: cif_fix_enum 1527 2010-12-29 10:47:43Z saulius 

The following automatic conversions were performed:

'_symmetry_cell_setting' value 'Orthorhombic' changed to
'orthorhombic' according to
/home/saulius/struct/CIF-dictionaries/cif_core.dic dictionary named
'cif_core.dic' version 2.4.1 from 2010-06-29.

Automatic conversion script
Id: cif_fix_values 1715 2011-07-08 13:25:40Z adriana 

The following automatic conversions were performed:

'_refine_ls_weighting_scheme' value 'w = 1/[\s^2^(F) + 0.00400F^2^]'
was changed to 'calc'. New tag '_refine_ls_weighting_details' was
created. The value of the new tag was set to 'w = 1/[\s^2^(F) +
0.00400F^2^]'.

Automatic conversion script
Id: cif_fix_values 3143 2015-03-26 13:38:13Z robertas 
;
_cod_original_cell_volume 1641.0(3)
_cod_database_code 2001229

loop_
_space_group_symop_id
_space_group_symop_operation_xyz
1 x,y,z
2 -x+1/2,-y,z+1/2
3 x+1/2,-y+1/2,-z
4 -x,y+1/2,-z+1/2

loop_
_atom_site_aniso_label
_atom_site_aniso_U_11
_atom_site_aniso_U_22
_atom_site_aniso_U_33
_atom_site_aniso_U_12
_atom_site_aniso_U_13
_atom_site_aniso_U_23
C1 .0660(10) .0480(10) .0530(10) .0010(10) .0070(10) -.0110(10)
C2 .0690(10) .0370(10) .0410(10) .0020(10) .001(9) -.009(8)
C3 .0780(10) .0500(10) .0400(10) -.0010(10) .001(9) -.001(9)
C4 .086(2) .068(2) .0490(10) .0110(10) -.0040(10) .0000(10)
C5 .088(2) .074(2) .0520(10) .011(2) -.0120(10) -.0050(10)
C6 .0650(10) .077(2) .0650(10) .0000(10) .0050(10) -.0210(10)
Cl7 .081(4) .048(4) .074(4) -.011(3) .011(3) .001(3)
Cl8 .095(5) .063(4) .056(4) -.015(3) .005(2) .012(3)
C9 .0660(10) .0370(10) .041(9) -.002(9) .001(9) -.002(8)
C10 .0580(10) .0440(10) .0580(10) -.003(9) -.0020(10) -.0060(10)
O11 .079(9) .0610(10) .0650(10) .010(9) -.003(8) -.018(9)
N12 .0850(10) .0470(10) .0670(10) .0070(10) -.0050(10) .0020(10)
N13 .0870(10) .0380(10) .042(8) .0000(10) .000(9) -.002(7)
C14 .0550(10) .0430(10) .0480(10) -.004(9) .000(9) -.0040(10)
C15 .0700(10) .0410(10) .0450(10) .0000(10) .003(8) .0020(10)
C16 .0590(10) .0360(10) .0620(10) -.002(9) .0050(10) -.0050(10)
C17 .0670(10) .0530(10) .0650(10) -.0020(10) .0000(10) -.0150(10)
C18 .0660(10) .061(2) .0500(10) .0010(10) -.001(9) -.0110(10)
C19 .0590(10) .0460(10) .0450(10) .0010(10) .000(9) -.002(9)
C20 .0770(10) .0570(10) .0480(10) .0060(10) .0010(10) .0040(10)
C21 .182(4) .095(3) .0490(10) .027(3) .001(2) .011(2)
O22 .0960(10) .0470(10) .060(9) .000(9) .006(9) .008(8)
C23 .095(2) .0370(10) .085(2) .0080(10) .010(2) .0030(10)

loop_
_atom_site_label
_atom_site_fract_x
_atom_site_fract_y
_atom_site_fract_z
_atom_site_U_iso_or_equiv
_atom_site_thermal_displace_type
_atom_site_calc_flag
_atom_site_calc_attached_atom
_atom_site_type_symbol
C1 .0693(3) .0442(2) .15580(10) .0558(7) aniso . . C
C2 -.0922(3) -.0284(2) .1575(9) .0487(6) aniso . . C
C3 -.0981(3) -.1231(3) .20310(10) .0560(6) aniso . . C
C4 .0506(4) -.1530(3) .24110(10) .0677(9) aniso . . C
C5 .2049(4) -.0836(3) .23590(10) .0715(9) aniso . . C
C6 .2184(4) .0187(3) .19340(10) .0689(8) aniso . . C
Cl7 .0849(8) .1731(6) .1051(3) .0673(2) aniso . . Cl
Cl8 -.2972(9) -.2119(6) .2151(3) .0715(3) aniso . . Cl
C9 -.2484(3) -.0057(2) .1131(9) .0478(6) aniso . . C
C10 -.3437(3) .1236(2) .12630(10) .0534(7) aniso . . C
O11 -.3501(2) .1634(2) .1791(8) .0684(5) aniso . . O
N12 -.4243(3) .1808(2) .07800(10) .0665(7) aniso . . N
N13 -.2015(3) -.0189(2) .0471(8) .0555(6) aniso . . N
C14 -.1889(3) -.1343(2) .01690(10) .0487(7) aniso . . C
C15 -.1921(3) -.2505(2) .04930(10) .0521(7) aniso . . C
C16 -.1843(3) -.3691(2) .02030(10) .0525(7) aniso . . C
C17 -.1771(4) -.3717(3) -.04500(10) .0616(8) aniso . . C
C18 -.1729(3) -.2593(3) -.07810(10) .0590(7) aniso . . C
C19 -.1761(3) -.1374(2) -.04860(10) .0499(6) aniso . . C
C20 -.1673(4) -.0211(3) -.08580(10) .0609(8) aniso . . C
C21 -.1723(7) -.0287(4) -.15650(10) .1090(10) aniso . . C
O22 -.1507(3) .0856(2) -.0621(8) .068(6) aniso . . O
C23 -.1770(4) -.4905(3) .05640(10) .072(9) aniso . . C
H4 .0378 -.2400 .2732 .073 iso calc C4 H
H5 .3205 -.1012 .2674 .082 iso calc C5 H
H6 .3427 .0798 .1894 .071 iso calc C6 H
H9 -.3509 -.0764 .1224 .056 iso . . H
H12A -.4322 .1350 .0347 .075 iso . . H
H12B -.4842 .2746 .0827 .073 iso . . H
H13 -.1500 .0635 .0275 .063 iso . . H
H15 -.2008 -.2482 .0999 .061 iso calc C15 H
H17 -.1767 -.4625 -.0683 .066 iso calc C17 H
H18 -.1695 -.2648 -.1294 .064 iso calc C18 H
H21A -.1101 .0743 -.1697 .109 iso . . H
H21B -.2764 -.0484 -.1600 .109 iso . . H
H21C -.0472 -.0844 -.1765 .109 iso . . H
H23A -.2642 -.5651 .0332 .083 iso . . H
H23B -.0560 -.5420 .0651 .083 iso . . H
H23C -.2412 -.4678 .1003 .083 iso . . H

loop_
_atom_type_symbol
_atom_type_description
_atom_type_scat_dispersion_real
_atom_type_scat_dispersion_imag
_atom_type_scat_source
C Carbon .017 .009 ' International Tables, Vol. IV, Tables 2.2B and 2.3.1'
Cl Chlorine .348 .702 ' International Tables, Vol. IV, Tables 2.2B and 2.3.1'
O Oxygen .047 .032 ' International Tables, Vol. IV, Tables 2.2B and 2.3.1'
N Nitrogen .029 .018 ' International Tables, Vol. IV, Tables 2.2B and 2.3.1'
H Hydrogen .000 .000 ' International Tables, Vol. IV, Table 2.2B'

loop_
_geom_angle_atom_site_label_1
_geom_angle_atom_site_label_2
_geom_angle_atom_site_label_3
_geom_angle
_geom_angle_publ_flag
C6 C1 Cl7 117.6(2) yes
C2 C1 Cl7 119.1(2) yes
C2 C1 C6 123.3(2) yes
C1 C2 C9 122.7(2) yes
C1 C2 C3 115.1(2) yes
C3 C2 C9 122.2(2) yes
C2 C3 Cl8 120.3(2) yes
C2 C3 C4 123.0(2) yes
C4 C3 Cl8 116.7(2) yes
C3 C4 H4 118.00 no
C3 C4 C5 119.2(2) yes
C5 C4 H4 123.00 no
C4 C5 H5 120.00 no
C4 C5 C6 121.3(3) yes
C6 C5 H5 118.00 no
C1 C6 C5 117.9(2) yes
C5 C6 H6 123.00 no
C1 C6 H6 119.00 no
C2 C9 H9 108.00 no
C2 C9 N13 114.8(2) yes
C2 C9 C10 111.4(2) yes
N13 C9 H9 106.00 no
C10 C9 H9 104.00 no
C10 C9 N13 111.5(2) yes
C9 C10 N12 116.4(2) yes
C9 C10 O11 119.2(2) yes
O11 C10 N12 124.2(2) yes
C10 N12 H12B 121.00 no
C10 N12 H12A 121.00 no
H12A N12 H12B 118.00 no
C9 N13 H13 114.00 no
C9 N13 C14 123.9(2) yes
C14 N13 H13 121.00 no
N13 C14 C19 119.9(2) yes
N13 C14 C15 121.4(2) yes
C15 C14 C19 118.7(2) yes
C14 C15 H15 119.00 no
C14 C15 C16 123.0(2) yes
C16 C15 H15 118.00 no
C15 C16 C23 121.6(2) yes
C15 C16 C17 118.0(2) yes
C17 C16 C23 120.4(2) yes
C16 C17 H17 119.00 no
C16 C17 C18 120.3(2) yes
C18 C17 H17 121.00 no
C17 C18 H18 118.00 no
C17 C18 C19 122.0(2) yes
C19 C18 H18 120.00 no
C14 C19 C18 117.9(2) yes
C18 C19 C20 119.8(2) yes
C14 C19 C20 122.3(2) yes
C19 C20 O22 121.8(2) yes
C19 C20 C21 120.4(3) yes
C21 C20 O22 117.8(3) yes
C20 C21 H21C 112.00 no
C20 C21 H21B 98.00 no
C20 C21 H21A 100.00 no
H21B C21 H21C 126.00 no
H21A C21 H21C 93.00 no
H21A C21 H21B 125.00 no
C16 C23 H23C 105.00 no
C16 C23 H23B 124.00 no
C16 C23 H23A 110.00 no
H23B C23 H23C 109.00 no
H23A C23 H23C 107.00 no
H23A C23 H23B 102.00 no

loop_
_geom_bond_atom_site_label_1
_geom_bond_atom_site_label_2
_geom_bond_distance
_geom_bond_publ_flag
C1 C2 1.406(3) yes
C1 C6 1.387(3) yes
C1 Cl7 1.731(2) yes
C2 C3 1.391(3) yes
C2 C9 1.510(3) yes
C3 C4 1.398(3) yes
C3 Cl8 1.748(2) yes
C4 C5 1.347(4) yes
C4 H4 1.141(2) no
C5 C6 1.404(4) yes
C5 H5 1.103(2) no
C6 H6 1.115(2) no
C9 C10 1.541(3) yes
C9 N13 1.468(2) yes
C9 H9 1.071(2) no
C10 O11 1.209(3) yes
C10 N12 1.336(3) yes
N12 H12A 1.046(2) no
N12 H12B 1.075(2) no
N13 C14 1.367(2) yes
N13 H13 1.0250(10) no
C14 C15 1.395(3) yes
C14 C19 1.412(3) yes
C15 C16 1.383(3) yes
C15 H15 1.089(2) no
C16 C17 1.405(3) yes
C16 C23 1.481(3) yes
C17 C18 1.368(3) yes
C17 H17 1.070(2) no
C18 C19 1.417(3) yes
C18 H18 1.105(2) no
C19 C20 1.452(3) yes
C20 C21 1.521(3) yes
C20 O22 1.227(3) yes
C21 H21A 1.198(4) no
C21 H21B .795(5) no
C21 H21C 1.168(4) no
C23 H23A 1.122(2) no
C23 H23B 1.054(3) no
C23 H23C 1.083(3) no

loop_
_geom_torsion_atom_site_label_1
_geom_torsion_atom_site_label_2
_geom_torsion_atom_site_label_3
_geom_torsion_atom_site_label_4
_geom_torsion
_geom_torsion_publ_flag
C2 C1 C6 H6 180.00 no
Cl7 C1 C6 C5 178.3(2) no
C2 C1 C6 C5 -1.1(4) no
C6 C1 C2 C9 -175.5(2) no
C6 C1 C2 C3 4.5(3) no
Cl7 C1 C2 C9 5.2(3) no
Cl7 C1 C2 C3 -174.9(2) no
Cl7 C1 C6 H6 .00 no
C1 C2 C9 C10 -69.3(3) no
C1 C2 C9 N13 58.5(3) no
C1 C2 C9 H9 177.00 no
C1 C2 C3 C4 -5.6(3) no
C1 C2 C3 Cl8 174.6(2) no
C3 C2 C9 C10 110.8(2) no
C3 C2 C9 N13 -121.4(2) no
C3 C2 C9 H9 -2.00 no
C9 C2 C3 Cl8 -5.5(3) no
C9 C2 C3 C4 174.4(2) no
C2 C3 C4 C5 3.2(4) no
C2 C3 C4 H4 -172.00 no
Cl8 C3 C4 H4 7.00 no
Cl8 C3 C4 C5 -176.9(2) no
C3 C4 C5 C6 .6(4) no
C3 C4 C5 H5 176.00 no
H4 C4 C5 H5 -7.00 no
H4 C4 C5 C6 177.00 no
C4 C5 C6 C1 -1.6(4) no
C4 C5 C6 H6 178.00 no
H5 C5 C6 C1 -176.00 no
H5 C5 C6 H6 2.00 no
C2 C9 N13 C14 80.7(3) no
C2 C9 N13 H13 -85.00 no
C2 C9 C10 O11 -32.1(3) no
C2 C9 C10 N12 151.9(2) no
C10 C9 N13 C14 -151.5(2) no
C10 C9 N13 H13 42.00 no
N13 C9 C10 N12 22.3(3) no
N13 C9 C10 O11 -161.7(2) no
H9 C9 C10 N12 -91.00 no
H9 C9 C10 O11 84.00 no
H9 C9 N13 H13 155.00 no
H9 C9 N13 C14 -38.00 no
C9 C10 N12 H12A 6.00 no
C9 C10 N12 H12B -174.00 no
O11 C10 N12 H12A -169.00 no
O11 C10 N12 H12B 9.00 no
C9 N13 C14 C15 -10.2(3) no
C9 N13 C14 C19 168.4(2) no
H13 N13 C14 C19 -25.00 no
H13 N13 C14 C15 155.00 no
N13 C14 C19 C20 3.0(3) no
N13 C14 C19 C18 -176.8(2) no
N13 C14 C15 C16 178.3(2) no
N13 C14 C15 H15 -1.00 no
C15 C14 C19 C20 -178.4(2) no
C15 C14 C19 C18 1.9(3) no
C19 C14 C15 H15 180.00 no
C19 C14 C15 C16 -.3(3) no
C14 C15 C16 C17 -1.5(4) no
C14 C15 C16 C23 176.3(2) no
H15 C15 C16 C23 -3.00 no
H15 C15 C16 C17 179.00 no
C15 C16 C23 H23A 140.00 no
C15 C16 C23 H23B -98.00 no
C15 C16 C23 H23C 26.00 no
C15 C16 C17 C18 1.8(4) no
C15 C16 C17 H17 -176.00 no
C17 C16 C23 H23A -41.00 no
C17 C16 C23 H23B 78.00 no
C17 C16 C23 H23C -155.00 no
C23 C16 C17 H17 5.00 no
C23 C16 C17 C18 -176.1(2) no
C16 C17 C18 C19 -.2(4) no
C16 C17 C18 H18 -178.00 no
H17 C17 C18 H18 .00 no
H17 C17 C18 C19 179.00 no
C17 C18 C19 C14 -1.7(3) no
C17 C18 C19 C20 178.6(2) no
H18 C18 C19 C14 177.00 no
H18 C18 C19 C20 -2.00 no
C18 C19 C20 C21 5.7(4) no
C14 C19 C20 C21 -174.0(3) no
C18 C19 C20 O22 -172.3(2) no
C14 C19 C20 O22 8.0(4) no
C19 C20 C21 H21A -160.00 no
C19 C20 C21 H21B 72.00 no
C19 C20 C21 H21C -62.00 no
O22 C20 C21 H21C 115.00 no
O22 C20 C21 H21B -109.00 no
O22 C20 C21 H21A 17.00 no
